data_4037008
loop_
_publ_author_name
'Ramakrishna, Kankanala'
'Sivasankar, Chinnappan'

_publ_section_title
;
 Synthesis of Aminobenzoic Acid Derivatives via Chemoselective Carbene
 Insertion into the -NH Bond Catalyzed by Cu(I) Complex.
;
_journal_issue 15
_journal_name_full 'The Journal of organic chemistry'
_journal_page_first 6609
_journal_page_last 6616
_journal_paper_doi 10.1021/acs.joc.6b01249
_journal_volume 81
_journal_year 2016
_chemical_formula_moiety 'C17 H17 N O4'
_chemical_formula_sum 'C17 H17 N O4'
_chemical_formula_weight 299.33
_space_group_crystal_system triclinic
_space_group_IT_number 2
_space_group_name_Hall '-P 1'
_space_group_name_H-M_alt 'P -1'
_symmetry_Int_Tables_number 2
_audit_creation_date 2016-01-09
_audit_creation_method
;
Olex2 1.2
(compiled 2015.09.30 svn.r3233 for OlexSys, GUI svn.r5103)
;
_cell_angle_alpha 112.261(8)
_cell_angle_beta 103.489(7)
_cell_angle_gamma 90.299(7)
_cell_formula_units_Z 2
_cell_length_a 7.9587(6)
_cell_length_b 9.9490(9)
_cell_length_c 10.9208(10)
_cell_measurement_reflns_used 1604
_cell_measurement_temperature 298(2)
_cell_measurement_theta_max 28.9072
_cell_measurement_theta_min 2.9169
_cell_volume 773.98(13)
_computing_cell_refinement
;
CrysAlisPro, Agilent Technologies,
Version 1.171.35.19 (release 27-10-2011 CrysAlis171 .NET)
(compiled Oct 27 2011,15:02:11)
;
_computing_data_collection
;
CrysAlisPro, Agilent Technologies,
Version 1.171.35.19 (release 27-10-2011 CrysAlis171 .NET)
(compiled Oct 27 2011,15:02:11)
;
_computing_data_reduction
;
CrysAlisPro, Agilent Technologies,
Version 1.171.35.19 (release 27-10-2011 CrysAlis171 .NET)
(compiled Oct 27 2011,15:02:11)
;
_computing_molecular_graphics 'Olex2 (Dolomanov et al., 2009)'
_computing_publication_material 'Olex2 (Dolomanov et al., 2009)'
_computing_structure_refinement 'olex2.refine (Bourhis et al., 2015)'
_computing_structure_solution 'ShelXS (Sheldrick, 2008)'
_diffrn_ambient_temperature 298.0
_diffrn_detector_area_resol_mean 16.1293
_diffrn_measured_fraction_theta_full 0.9985
_diffrn_measured_fraction_theta_max 0.8560
_diffrn_measurement_details
;
#__ type_ start__ end____ width___ exp.time_
  1 omega    3.00   71.00   1.0000   23.8500
omega____ theta____ kappa____ phi______ frames
    -       19.6393   57.0000  -60.0000 68

#__ type_ start__ end____ width___ exp.time_
  2 omega   -9.00   38.00   1.0000   23.8500
omega____ theta____ kappa____ phi______ frames
    -       19.6393   77.0000   30.0000 47

#__ type_ start__ end____ width___ exp.time_
  3 omega    7.00   62.00   1.0000   23.8500
omega____ theta____ kappa____ phi______ frames
    -       19.6393  -99.0000 -180.0000 55

#__ type_ start__ end____ width___ exp.time_
  4 omega  -30.00   35.00   1.0000   23.8500
omega____ theta____ kappa____ phi______ frames
    -       19.6393  -57.0000   60.0000 65

#__ type_ start__ end____ width___ exp.time_
  5 omega  -46.00   87.00   1.0000   23.8500
omega____ theta____ kappa____ phi______ frames
    -       19.6393    0.0000   90.0000 133

#__ type_ start__ end____ width___ exp.time_
  6 omega   -6.00   23.00   1.0000   23.8500
omega____ theta____ kappa____ phi______ frames
    -       19.6393   38.0000 -150.0000 29
;
_diffrn_measurement_device_type 'SuperNova, Dual, Cu at zero, Eos'
_diffrn_measurement_method '\w scans'
_diffrn_orient_matrix_UB_11 -0.0094992000
_diffrn_orient_matrix_UB_12 0.0605838000
_diffrn_orient_matrix_UB_13 0.0579268000
_diffrn_orient_matrix_UB_21 0.0721215000
_diffrn_orient_matrix_UB_22 0.0397421000
_diffrn_orient_matrix_UB_23 -0.0030009000
_diffrn_orient_matrix_UB_31 -0.0565675000
_diffrn_orient_matrix_UB_32 0.0273763000
_diffrn_orient_matrix_UB_33 -0.0435993000
_diffrn_radiation_monochromator mirror
_diffrn_radiation_type 'Mo K\a'
_diffrn_radiation_wavelength 0.71073
_diffrn_reflns_av_R_equivalents 0.0271
_diffrn_reflns_av_unetI/netI 0.0479
_diffrn_reflns_limit_h_max 10
_diffrn_reflns_limit_h_min -9
_diffrn_reflns_limit_k_max 13
_diffrn_reflns_limit_k_min -13
_diffrn_reflns_limit_l_max 14
_diffrn_reflns_limit_l_min -14
_diffrn_reflns_number 6130
_diffrn_reflns_theta_full 25.0000
_diffrn_reflns_theta_max 28.97
_diffrn_reflns_theta_min 2.92
_diffrn_source 'SuperNova (Mo) X-ray Source'
_exptl_absorpt_coefficient_mu 0.092
_exptl_absorpt_correction_T_max 1.00000
_exptl_absorpt_correction_T_min 0.86752
_exptl_absorpt_correction_type multi-scan
_exptl_absorpt_process_details
;
CrysAlisPro, Agilent Technologies,
Version 1.171.35.19 (release 27-10-2011 CrysAlis171 .NET)
(compiled Oct 27 2011,15:02:11)
Empirical absorption correction using spherical harmonics,
 implemented in SCALE3 ABSPACK scaling algorithm.
;
_exptl_crystal_colour colourless
_exptl_crystal_colour_primary colourless
_exptl_crystal_density_diffrn 1.2843
_exptl_crystal_density_method 'not measured'
_exptl_crystal_description block
_exptl_crystal_F_000 316.1792
_exptl_crystal_size_max 0.4
_exptl_crystal_size_mid 0.3
_exptl_crystal_size_min 0.25
_refine_diff_density_max 0.3142
_refine_diff_density_min -0.3201
_refine_diff_density_rms 0.0782
_refine_ls_d_res_high 0.7337
_refine_ls_d_res_low 6.9694
_refine_ls_goodness_of_fit_ref 1.0978
_refine_ls_hydrogen_treatment mixed
_refine_ls_matrix_type full
_refine_ls_number_constraints 29
_refine_ls_number_parameters 204
_refine_ls_number_reflns 3513
_refine_ls_number_restraints 0
_refine_ls_restrained_S_all 1.0978
_refine_ls_R_factor_all 0.1049
_refine_ls_R_factor_gt 0.0644
_refine_ls_shift/su_max 0.0011
_refine_ls_shift/su_mean 0.0002
_refine_ls_structure_factor_coef Fsqd
_refine_ls_weighting_details 'w=1/[\s^2^(Fo^2^)+(0.0572P)^2^+0.2630P] where P=(Fo^2^+2Fc^2^)/3'
_refine_ls_weighting_scheme calc
_refine_ls_wR_factor_gt 0.1557
_refine_ls_wR_factor_ref 0.1828
_reflns_Friedel_coverage 0.0
_reflns_limit_h_max 9
_reflns_limit_h_min -10
_reflns_limit_k_max 12
_reflns_limit_k_min -13
_reflns_limit_l_max 14
_reflns_limit_l_min 0
_reflns_number_gt 2149
_reflns_number_total 3513
_reflns_threshold_expression I>=2u(I)
_cod_data_source_file jo6b01249_si_002.cif
_cod_data_source_block exp_5787
_cod_database_code 4037008
_chemical_oxdiff_formula 'C23 H15 N2 O2'
_reflns_odcompleteness_completeness 99.87
_reflns_odcompleteness_iscentric 1
_reflns_odcompleteness_theta 26.32
_olex2_refinement_description
;
1. Fixed Uiso
 At 1.2 times of:
  All C(H) groups, All C(H,H) groups
 At 1.5 times of:
  All C(H,H,H) groups, All O(H) groups
2.a Ternary CH refined with riding coordinates:
 C1(H1a)
2.b Secondary CH2 refined with riding coordinates:
 C16(H16a,H16b)
2.c Aromatic/amide H refined with riding coordinates:
 C4(H4a), C7(H7), C3(H3), C6(H6), C9(H9), C13(H13), C12(H12), C10(H10), C11(H11)
2.d Idealised Me refined as rotating group:
 C18(H18a,H18b,H18c)
2.e Idealised tetrahedral OH refined as rotating group:
 O4(H4)
;
_olex2_submission_special_instructions 'No special instructions were received'

loop_
_space_group_symop_id
_space_group_symop_operation_xyz
1 x,y,z
2 -x,-y,-z

loop_
_atom_site_label
_atom_site_type_symbol
_atom_site_fract_x
_atom_site_fract_y
_atom_site_fract_z
_atom_site_U_iso_or_equiv
_atom_site_adp_type
_atom_site_occupancy
_atom_site_refinement_flags_posn
C5 C 0.3038(3) 0.1933(3) 0.4439(2) 0.0446(6) Uani 1.000000 .
O3 O 0.2052(2) 0.0611(2) 0.5575(2) 0.0692(6) Uani 1.000000 .
N1 N 0.7023(3) 0.4063(2) 0.3745(2) 0.0521(6) Uani 1.000000 .
O2 O 0.8397(2) 0.5947(2) 0.1902(2) 0.0628(6) Uani 1.000000 .
C1 C 0.6868(3) 0.4446(3) 0.2581(2) 0.0440(6) Uani 1.000000 .
H1a H 0.5917(3) 0.5063(3) 0.2546(2) 0.0528(7) Uiso 1.000000 R
O1 O 0.9861(2) 0.5426(2) 0.3638(2) 0.0739(6) Uani 1.000000 .
C8 C 0.6510(3) 0.3121(3) 0.1226(2) 0.0416(6) Uani 1.000000 .
O4 O 0.0134(2) 0.0975(2) 0.3915(2) 0.0698(6) Uani 1.000000 .
H4 H -0.0530(9) 0.053(3) 0.414(2) 0.1047(9) Uiso 1.000000 GR
C2 C 0.5687(3) 0.3370(3) 0.3950(2) 0.0438(6) Uani 1.000000 .
C4 C 0.2671(3) 0.2524(3) 0.3458(3) 0.0489(6) Uani 1.000000 .
H4a H 0.1527(3) 0.2450(3) 0.2965(3) 0.0587(7) Uiso 1.000000 R
C7 C 0.6051(3) 0.2795(3) 0.4953(3) 0.0529(7) Uani 1.000000 .
H7 H 0.7186(3) 0.2896(3) 0.5472(3) 0.0634(8) Uiso 1.000000 R
C14 C 0.1697(3) 0.1124(3) 0.4684(3) 0.0480(6) Uani 1.000000 .
C15 C 0.8556(3) 0.5327(3) 0.2795(3) 0.0482(6) Uani 1.000000 .
C3 C 0.3967(3) 0.3223(3) 0.3196(3) 0.0485(6) Uani 1.000000 .
H3 H 0.3695(3) 0.3594(3) 0.2519(3) 0.0582(7) Uiso 1.000000 R
C6 C 0.4752(3) 0.2082(3) 0.5187(3) 0.0524(7) Uani 1.000000 .
H6 H 0.5023(3) 0.1694(3) 0.5853(3) 0.0629(8) Uiso 1.000000 R
C9 C 0.5320(3) 0.3134(3) 0.0096(3) 0.0552(7) Uani 1.000000 .
H9 H 0.4718(3) 0.3948(3) 0.0171(3) 0.0662(8) Uiso 1.000000 R
C13 C 0.7362(3) 0.1893(3) 0.1109(3) 0.0553(7) Uani 1.000000 .
H13 H 0.8156(3) 0.1851(3) 0.1864(3) 0.0663(8) Uiso 1.000000 R
C12 C 0.7024(4) 0.0714(3) -0.0151(3) 0.0689(8) Uani 1.000000 .
H12 H 0.7599(4) -0.0115(3) -0.0235(3) 0.0826(10) Uiso 1.000000 R
C16 C 0.9951(4) 0.6788(4) 0.1968(3) 0.0745(10) Uani 1.000000 .
H16a H 1.0288(4) 0.7620(4) 0.2837(3) 0.0893(11) Uiso 1.000000 R
H16b H 1.0904(4) 0.6184(4) 0.1891(3) 0.0893(11) Uiso 1.000000 R
C10 C 0.4999(4) 0.1967(4) -0.1147(3) 0.0689(8) Uani 1.000000 .
H10 H 0.4200(4) 0.2005(4) -0.1902(3) 0.0827(10) Uiso 1.000000 R
C11 C 0.5848(4) 0.0766(4) -0.1269(3) 0.0713(9) Uani 1.000000 .
H11 H 0.5635(4) -0.0021(4) -0.2108(3) 0.0856(11) Uiso 1.000000 R
C18 C 0.9564(5) 0.7289(6) 0.0844(5) 0.1290(17) Uani 1.000000 .
H18a H 0.914(4) 0.6466(7) -0.0007(6) 0.193(3) Uiso 1.000000 GR
H18b H 0.870(3) 0.796(3) 0.0975(19) 0.193(3) Uiso 1.000000 GR
H18c H 1.0602(12) 0.777(4) 0.082(2) 0.193(3) Uiso 1.000000 GR
H1 H 0.806(4) 0.414(3) 0.430(3) 0.064(9) Uiso 1.000000 .

loop_
_atom_site_aniso_label
_atom_site_aniso_U_11
_atom_site_aniso_U_22
_atom_site_aniso_U_33
_atom_site_aniso_U_12
_atom_site_aniso_U_13
_atom_site_aniso_U_23
C5 0.0403(13) 0.0441(14) 0.0481(14) -0.0080(10) 0.0149(11) 0.0147(12)
O3 0.0543(12) 0.0904(15) 0.0726(13) -0.0235(10) 0.0079(10) 0.0476(12)
N1 0.0427(13) 0.0669(15) 0.0458(12) -0.0199(10) 0.0072(10) 0.0235(11)
O2 0.0512(11) 0.0696(13) 0.0753(13) -0.0187(9) 0.0068(9) 0.0426(11)
C1 0.0389(13) 0.0450(14) 0.0481(14) -0.0090(10) 0.0109(10) 0.0185(11)
O1 0.0513(12) 0.0991(16) 0.0737(14) -0.0327(10) -0.0051(10) 0.0491(13)
C8 0.0380(12) 0.0443(14) 0.0463(14) -0.0090(10) 0.0119(10) 0.0211(11)
O4 0.0426(11) 0.0911(16) 0.0881(15) -0.0183(10) 0.0085(10) 0.0534(13)
C2 0.0432(13) 0.0413(13) 0.0425(13) -0.0112(10) 0.0139(11) 0.0100(11)
C4 0.0383(13) 0.0514(15) 0.0580(16) -0.0061(10) 0.0109(11) 0.0234(13)
C7 0.0410(14) 0.0672(18) 0.0473(15) -0.0179(12) 0.0028(11) 0.0243(13)
C14 0.0436(14) 0.0481(15) 0.0504(15) -0.0095(11) 0.0127(12) 0.0170(12)
C15 0.0439(14) 0.0491(15) 0.0502(15) -0.0118(11) 0.0101(12) 0.0192(12)
C3 0.0434(14) 0.0515(15) 0.0550(15) -0.0050(11) 0.0133(12) 0.0253(13)
C6 0.0492(15) 0.0612(17) 0.0483(15) -0.0138(12) 0.0083(12) 0.0257(13)
C9 0.0563(16) 0.0553(17) 0.0528(16) -0.0059(12) 0.0074(13) 0.0238(14)
C13 0.0495(15) 0.0582(17) 0.0640(18) 0.0030(13) 0.0165(13) 0.0292(15)
C12 0.080(2) 0.0471(17) 0.085(2) 0.0071(14) 0.0393(18) 0.0205(16)
C16 0.0611(19) 0.079(2) 0.092(2) -0.0263(15) 0.0154(16) 0.046(2)
C10 0.073(2) 0.076(2) 0.0485(17) -0.0118(16) 0.0064(14) 0.0205(16)
C11 0.083(2) 0.065(2) 0.0548(19) -0.0152(17) 0.0234(17) 0.0074(16)
C18 0.104(3) 0.173(5) 0.153(4) -0.034(3) 0.027(3) 0.115(4)

loop_
_atom_type_symbol
_atom_type_scat_dispersion_real
_atom_type_scat_dispersion_imag
_atom_type_scat_Cromer_Mann_a1
_atom_type_scat_Cromer_Mann_a2
_atom_type_scat_Cromer_Mann_a3
_atom_type_scat_Cromer_Mann_a4
_atom_type_scat_Cromer_Mann_b1
_atom_type_scat_Cromer_Mann_b2
_atom_type_scat_Cromer_Mann_b3
_atom_type_scat_Cromer_Mann_b4
_atom_type_scat_Cromer_Mann_c
_atom_type_scat_source
_atom_type_scat_dispersion_source
H 0.00000 0.00000 0.49300 0.32291 0.14019 0.04081 10.51090 26.12570 3.14236 57.79970 0.0030380000826 'International Tables Volume C Table 6.1.1.4 (pp. 500-502)' 'Henke, Gullikson and Davis, At. Data and Nucl. Data Tables, 1993, 54, 2'
C 0.00347 0.00161 2.31000 1.02000 1.58860 0.86500 20.84390 10.20750 0.56870 51.65120 0.215599998832 'International Tables Volume C Table 6.1.1.4 (pp. 500-502)' 'Henke, Gullikson and Davis, At. Data and Nucl. Data Tables, 1993, 54, 2'
O 0.01158 0.00611 3.04850 2.28680 1.54630 0.86700 13.27710 5.70110 0.32390 32.90890 0.250800013542 'International Tables Volume C Table 6.1.1.4 (pp. 500-502)' 'Henke, Gullikson and Davis, At. Data and Nucl. Data Tables, 1993, 54, 2'
N 0.00653 0.00323 12.21260 3.13220 2.01250 1.16630 0.00570 9.89330 28.99750 0.58260 -11.5290002823 'International Tables Volume C Table 6.1.1.4 (pp. 500-502)' 'Henke, Gullikson and Davis, At. Data and Nucl. Data Tables, 1993, 54, 2'

loop_
_geom_angle_atom_site_label_1
_geom_angle_atom_site_label_2
_geom_angle_atom_site_label_3
_geom_angle
C14 C5 C4 122.2(2)
C6 C5 C4 118.4(2)
C6 C5 C14 119.4(2)
C2 N1 C1 123.5(2)
H1 N1 C1 120.2(17)
H1 N1 C2 115.5(17)
C16 O2 C15 116.5(2)
H1a C1 N1 108.70(14)
C8 C1 N1 113.23(19)
C8 C1 H1a 108.70(13)
C15 C1 N1 107.63(19)
C15 C1 H1a 108.70(14)
C15 C1 C8 109.80(19)
C9 C8 C1 120.2(2)
C13 C8 C1 121.1(2)
C13 C8 C9 118.7(2)
C14 O4 H4 109.5
C7 C2 N1 118.9(2)
C3 C2 N1 122.6(2)
C3 C2 C7 118.6(2)
H4a C4 C5 119.31(14)
C3 C4 C5 121.4(2)
C3 C4 H4a 119.31(15)
H7 C7 C2 119.60(14)
C6 C7 C2 120.8(2)
C6 C7 H7 119.60(15)
O3 C14 C5 121.2(2)
O4 C14 C5 116.3(2)
O4 C14 O3 122.5(2)
C1 C15 O2 111.0(2)
O1 C15 O2 124.3(2)
O1 C15 C1 124.7(2)
C4 C3 C2 120.0(2)
H3 C3 C2 120.02(13)
H3 C3 C4 120.02(15)
C7 C6 C5 120.9(2)
H6 C6 C5 119.57(13)
H6 C6 C7 119.57(15)
H9 C9 C8 119.26(16)
C10 C9 C8 121.5(3)
C10 C9 H9 119.26(18)
H13 C13 C8 120.26(16)
C12 C13 C8 119.5(3)
C12 C13 H13 120.26(18)
H12 C12 C13 119.74(18)
C11 C12 C13 120.5(3)
C11 C12 H12 119.74(19)
H16a C16 O2 109.98(16)
H16b C16 O2 109.98(15)
H16b C16 H16a 108.4
C18 C16 O2 108.6(3)
C18 C16 H16a 110.0(2)
C18 C16 H16b 110.0(2)
H10 C10 C9 120.02(18)
C11 C10 C9 120.0(3)
C11 C10 H10 120.02(19)
C10 C11 C12 119.8(3)
H11 C11 C12 120.08(19)
H11 C11 C10 120.08(19)
H18a C18 C16 109.5
H18b C18 C16 109.5
H18b C18 H18a 109.5
H18c C18 C16 109.5
H18c C18 H18a 109.5
H18c C18 H18b 109.5

loop_
_geom_bond_atom_site_label_1
_geom_bond_atom_site_label_2
_geom_bond_distance
C5 C4 1.383(3)
C5 C14 1.464(3)
C5 C6 1.391(3)
O3 C14 1.240(3)
N1 C1 1.439(3)
N1 C2 1.370(3)
N1 H1 0.89(3)
O2 C15 1.322(3)
O2 C16 1.462(3)
C1 H1a 0.9800
C1 C8 1.526(3)
C1 C15 1.521(3)
O1 C15 1.191(3)
C8 C9 1.374(3)
C8 C13 1.379(3)
O4 H4 0.8200
O4 C14 1.301(3)
C2 C7 1.392(3)
C2 C3 1.397(3)
C4 H4a 0.9300
C4 C3 1.382(3)
C7 H7 0.9300
C7 C6 1.374(3)
C3 H3 0.9300
C6 H6 0.9300
C9 H9 0.9300
C9 C10 1.377(4)
C13 H13 0.9300
C13 C12 1.394(4)
C12 H12 0.9300
C12 C11 1.374(4)
C16 H16a 0.9700
C16 H16b 0.9700
C16 C18 1.462(4)
C10 H10 0.9300
C10 C11 1.353(4)
C11 H11 0.9300
C18 H18a 0.9600
C18 H18b 0.9600
C18 H18c 0.9600
